data_1527962
loop_
_publ_author_name
'Quezel-Ambrunaz, S.'

_publ_section_title
;
 Parametres des manganites de terres rares Perovskites et structure
 magnetique du manganese dans Mn Pr O3 et Mn Nd O3 par diffraction
 neutronique
;
_journal_name_full
;
Bulletin de la Societe Francaise de Mineralogie et de Cristallographie 
(72,1949-100,1977)
;
_journal_page_first 339
_journal_page_last 343
_journal_volume 91
_journal_year 1968
_chemical_formula_sum 'Mn O3 Pr'
_chemical_name_systematic 'Pr (Mn O3)'
_space_group_IT_number 62
_symmetry_space_group_name_Hall '-P 2c 2ab'
_symmetry_space_group_name_H-M 'P b n m'
_cell_angle_alpha 90
_cell_angle_beta 90
_cell_angle_gamma 90
_cell_formula_units_Z 4
_cell_length_a 5.545
_cell_length_b 5.787
_cell_length_c 7.575
_cell_volume 243.074
_citation_journal_id_ASTM BUFCAE
_cod_data_source_file Quezel-Ambrunaz_BUFCAE_1968_1631.cif
_cod_data_source_block Mn1O3Pr1
_cod_original_cell_volume 243.0735
_cod_original_sg_symbol_Hall '-P 2ac 2n (z,x,y)'
_cod_original_formula_sum 'Mn1 O3 Pr1'
_cod_database_code 1527962

loop_
_symmetry_equiv_pos_as_xyz
x,y,z
x+1/2,-y+1/2,-z
-x+1/2,y+1/2,-z+1/2
-x,-y,z+1/2
-x,-y,-z
-x-1/2,y-1/2,z
x-1/2,-y-1/2,z-1/2
x,y,-z-1/2

loop_
_atom_site_label
_atom_site_type_symbol
_atom_site_fract_x
_atom_site_fract_y
_atom_site_fract_z
_atom_site_occupancy
_atom_site_U_iso_or_equiv
O2 O-2 -0.295 0.314 0.046 1 0.0
O1 O-2 0.075 0.476 0.25 1 0.0
Mn1 Mn+3 0.5 0 0 1 0.0
Pr1 Pr+3 0.008 0.064 0.25 1 0.0
